data_4125323
loop_
_publ_author_name
'Rosemann, Nils W.'
'Eu\&sner, Jens P.'
'Dornsiepen, Eike'
'Chatterjee, Sangam'
'Dehnen, Stefanie'

_publ_section_title
;
 Organotetrel Chalcogenide Clusters: Between Strong Second-Harmonic and
 White-Light Continuum Generation
;
_journal_name_full 'Journal of the American Chemical Society'
_journal_paper_doi 10.1021/jacs.6b10738
_journal_year 2016
_chemical_formula_moiety 'C24 H20 S6 Si4'
_chemical_formula_sum 'C24 H20 S6 Si4'
_chemical_formula_weight 613.12
_chemical_name_systematic
; 
 ? 
;
_space_group_IT_number 14
_symmetry_cell_setting monoclinic
_symmetry_space_group_name_Hall '-P 2ybc'
_symmetry_space_group_name_H-M 'P 1 21/c 1'
_atom_sites_solution_hydrogens geom
_atom_sites_solution_primary direct
_atom_sites_solution_secondary difmap
_audit_creation_method SHELXL-97
_cell_angle_alpha 90.00
_cell_angle_beta 93.170(3)
_cell_angle_gamma 90.00
_cell_formula_units_Z 4
_cell_length_a 10.2415(3)
_cell_length_b 11.9566(5)
_cell_length_c 23.1774(8)
_cell_measurement_reflns_used 20105
_cell_measurement_temperature 100(2)
_cell_measurement_theta_max 23.83
_cell_measurement_theta_min 1.70
_cell_volume 2833.81(17)
_computing_structure_refinement 'SHELXL-97 (Sheldrick, 1997)'
_computing_structure_solution 'SHELXS-97 (Sheldrick, 1990)'
_diffrn_ambient_temperature 100(2)
_diffrn_measured_fraction_theta_full 1.000
_diffrn_measured_fraction_theta_max 0.994
_diffrn_measurement_device_type IPDS2
_diffrn_measurement_method /w
_diffrn_radiation_monochromator graphite
_diffrn_radiation_source 'fine-focus sealed tube'
_diffrn_radiation_type MoK\a
_diffrn_radiation_wavelength 0.71073
_diffrn_reflns_av_R_equivalents 0.0424
_diffrn_reflns_av_sigmaI/netI 0.0359
_diffrn_reflns_limit_h_max 13
_diffrn_reflns_limit_h_min -14
_diffrn_reflns_limit_k_max 16
_diffrn_reflns_limit_k_min -16
_diffrn_reflns_limit_l_max 31
_diffrn_reflns_limit_l_min -31
_diffrn_reflns_number 26535
_diffrn_reflns_theta_full 25.00
_diffrn_reflns_theta_max 29.17
_diffrn_reflns_theta_min 1.76
_exptl_absorpt_coefficient_mu 0.666
_exptl_absorpt_correction_type none
_exptl_crystal_colour colourless
_exptl_crystal_density_diffrn 1.437
_exptl_crystal_density_method 'not measured'
_exptl_crystal_description block
_exptl_crystal_F_000 1264
_exptl_crystal_size_max 0.20
_exptl_crystal_size_mid 0.16
_exptl_crystal_size_min 0.16
_refine_diff_density_max 0.561
_refine_diff_density_min -0.225
_refine_diff_density_rms 0.068
_refine_ls_extinction_method none
_refine_ls_goodness_of_fit_ref 0.925
_refine_ls_hydrogen_treatment constr
_refine_ls_matrix_type full
_refine_ls_number_parameters 307
_refine_ls_number_reflns 7616
_refine_ls_number_restraints 0
_refine_ls_restrained_S_all 0.925
_refine_ls_R_factor_all 0.0407
_refine_ls_R_factor_gt 0.0277
_refine_ls_shift/su_max 0.001
_refine_ls_shift/su_mean 0.000
_refine_ls_structure_factor_coef Fsqd
_refine_ls_weighting_details 'calc w=1/[\s^2^(Fo^2^)+(0.0427P)^2^+0.0000P] where P=(Fo^2^+2Fc^2^)/3'
_refine_ls_weighting_scheme calc
_refine_ls_wR_factor_gt 0.0662
_refine_ls_wR_factor_ref 0.0688
_reflns_number_gt 5888
_reflns_number_total 7616
_reflns_threshold_expression >2sigma(I)
_cod_data_source_file ja6b10738_si_002.cif
_cod_data_source_block jejc001
_cod_depositor_comments
;
The following automatic conversions were performed:

'_exptl_absorpt_correction_type' value 'None' changed to 'none'
according to
/usr/data/users/saulius/crontab/automatic-downloads/rss-feeds/ACS/lib/dictionaries/cif_core.dic
dictionary named 'cif_core.dic' version 2.4.2 from 2011-04-26.

Automatic conversion script
Id: cif_fix_values 4268 2015-11-12 08:31:59Z antanas 
;
_cod_original_sg_symbol_H-M P21/c
_cod_database_code 4125323

loop_
_symmetry_equiv_pos_as_xyz
'x, y, z'
'-x, y+1/2, -z+1/2'
'-x, -y, -z'
'x, -y-1/2, z-1/2'

loop_
_atom_site_label
_atom_site_type_symbol
_atom_site_fract_x
_atom_site_fract_y
_atom_site_fract_z
_atom_site_U_iso_or_equiv
_atom_site_adp_type
_atom_site_occupancy
_atom_site_symmetry_multiplicity
_atom_site_calc_flag
_atom_site_refinement_flags
C1 C 0.13417(14) 0.29914(13) 0.54152(6) 0.0208(3) Uani 1 1 d .
C2 C 0.06444(17) 0.19866(15) 0.54030(7) 0.0287(3) Uani 1 1 d .
H2 H 0.0373 0.1661 0.5042 0.034 Uiso 1 1 calc R
C3 C 0.03428(18) 0.14574(15) 0.59137(7) 0.0316(4) Uani 1 1 d .
H3 H -0.0146 0.0782 0.5900 0.038 Uiso 1 1 calc R
C4 C 0.07545(17) 0.19158(15) 0.64399(7) 0.0294(4) Uani 1 1 d .
H4 H 0.0556 0.1551 0.6788 0.035 Uiso 1 1 calc R
C5 C 0.14548(16) 0.29038(15) 0.64606(7) 0.0269(3) Uani 1 1 d .
H5 H 0.1744 0.3211 0.6823 0.032 Uiso 1 1 calc R
C6 C 0.17383(15) 0.34511(14) 0.59518(6) 0.0226(3) Uani 1 1 d .
H6 H 0.2203 0.4139 0.5969 0.027 Uiso 1 1 calc R
C7 C 0.52030(14) 0.22006(12) 0.34363(6) 0.0192(3) Uani 1 1 d .
C8 C 0.50180(16) 0.14994(13) 0.29563(7) 0.0228(3) Uani 1 1 d .
H8 H 0.4231 0.1549 0.2721 0.027 Uiso 1 1 calc R
C9 C 0.59685(17) 0.07323(14) 0.28194(7) 0.0280(3) Uani 1 1 d .
H9 H 0.5833 0.0265 0.2490 0.034 Uiso 1 1 calc R
C10 C 0.71162(17) 0.06483(14) 0.31631(7) 0.0279(3) Uani 1 1 d .
H10 H 0.7766 0.0122 0.3069 0.033 Uiso 1 1 calc R
C11 C 0.73191(16) 0.13315(14) 0.36444(7) 0.0272(3) Uani 1 1 d .
H11 H 0.8104 0.1269 0.3880 0.033 Uiso 1 1 calc R
C12 C 0.63709(15) 0.21085(13) 0.37807(7) 0.0232(3) Uani 1 1 d .
H12 H 0.6515 0.2579 0.4108 0.028 Uiso 1 1 calc R
C13 C 0.39225(14) 0.72112(12) 0.42106(6) 0.0190(3) Uani 1 1 d .
C14 C 0.32014(16) 0.79934(13) 0.45078(7) 0.0237(3) Uani 1 1 d .
H14 H 0.2416 0.7771 0.4675 0.028 Uiso 1 1 calc R
C15 C 0.36249(18) 0.90960(14) 0.45608(7) 0.0277(3) Uani 1 1 d .
H15 H 0.3125 0.9625 0.4760 0.033 Uiso 1 1 calc R
C16 C 0.47774(17) 0.94214(13) 0.43224(7) 0.0267(3) Uani 1 1 d .
H16 H 0.5065 1.0175 0.4358 0.032 Uiso 1 1 calc R
C17 C 0.55070(17) 0.86555(14) 0.40334(7) 0.0264(3) Uani 1 1 d .
H17 H 0.6302 0.8879 0.3875 0.032 Uiso 1 1 calc R
C18 C 0.50771(15) 0.75528(13) 0.39734(7) 0.0228(3) Uani 1 1 d .
H18 H 0.5576 0.7030 0.3769 0.027 Uiso 1 1 calc R
C19 C -0.04101(14) 0.43725(12) 0.28137(6) 0.0175(3) Uani 1 1 d .
C20 C -0.05359(16) 0.52306(13) 0.24043(6) 0.0215(3) Uani 1 1 d .
H20 H 0.0073 0.5830 0.2416 0.026 Uiso 1 1 calc R
C21 C -0.15551(17) 0.52076(14) 0.19791(7) 0.0276(4) Uani 1 1 d .
H21 H -0.1631 0.5788 0.1699 0.033 Uiso 1 1 calc R
C22 C -0.24567(17) 0.43427(16) 0.19626(7) 0.0301(4) Uani 1 1 d .
H22 H -0.3152 0.4336 0.1674 0.036 Uiso 1 1 calc R
C23 C -0.23474(17) 0.34892(16) 0.23650(7) 0.0303(4) Uani 1 1 d .
H23 H -0.2967 0.2897 0.2354 0.036 Uiso 1 1 calc R
C24 C -0.13278(16) 0.35012(14) 0.27858(7) 0.0245(3) Uani 1 1 d .
H24 H -0.1251 0.2909 0.3059 0.029 Uiso 1 1 calc R
Si1 Si 0.18613(4) 0.36075(3) 0.472942(16) 0.01717(8) Uani 1 1 d .
Si2 Si 0.39209(4) 0.31715(3) 0.366853(16) 0.01591(8) Uani 1 1 d .
Si3 Si 0.32903(4) 0.57686(3) 0.410408(16) 0.01613(8) Uani 1 1 d .
Si4 Si 0.09674(4) 0.43116(3) 0.336737(16) 0.01505(8) Uani 1 1 d .
S1 S 0.33122(4) 0.24709(3) 0.445467(15) 0.02058(8) Uani 1 1 d .
S2 S 0.26353(4) 0.52276(3) 0.491585(15) 0.01984(8) Uani 1 1 d .
S3 S 0.01926(3) 0.36418(3) 0.413204(15) 0.01857(8) Uani 1 1 d .
S4 S 0.48341(3) 0.47636(3) 0.380111(15) 0.01766(8) Uani 1 1 d .
S5 S 0.23834(3) 0.32252(3) 0.300923(14) 0.01692(7) Uani 1 1 d .
S6 S 0.17045(4) 0.59578(3) 0.347679(15) 0.01823(8) Uani 1 1 d .

loop_
_atom_site_aniso_label
_atom_site_aniso_U_11
_atom_site_aniso_U_22
_atom_site_aniso_U_33
_atom_site_aniso_U_23
_atom_site_aniso_U_13
_atom_site_aniso_U_12
C1 0.0181(7) 0.0251(7) 0.0192(6) 0.0055(6) 0.0019(5) 0.0036(6)
C2 0.0288(8) 0.0330(9) 0.0242(7) 0.0068(7) 0.0001(6) -0.0045(7)
C3 0.0295(9) 0.0317(9) 0.0340(9) 0.0122(7) 0.0045(7) -0.0020(7)
C4 0.0274(8) 0.0350(9) 0.0267(8) 0.0145(7) 0.0102(6) 0.0117(7)
C5 0.0286(8) 0.0334(9) 0.0190(7) 0.0044(6) 0.0042(6) 0.0136(7)
C6 0.0220(7) 0.0251(8) 0.0211(7) 0.0032(6) 0.0035(6) 0.0077(6)
C7 0.0185(7) 0.0172(7) 0.0221(7) 0.0030(5) 0.0033(5) 0.0019(6)
C8 0.0234(8) 0.0223(7) 0.0228(7) 0.0006(6) 0.0027(6) 0.0020(6)
C9 0.0332(9) 0.0230(8) 0.0284(8) -0.0006(6) 0.0082(7) 0.0044(7)
C10 0.0256(8) 0.0220(8) 0.0372(9) 0.0061(7) 0.0120(7) 0.0074(7)
C11 0.0196(8) 0.0267(8) 0.0356(8) 0.0087(7) 0.0027(6) 0.0040(6)
C12 0.0214(7) 0.0220(7) 0.0260(7) 0.0032(6) 0.0000(6) 0.0018(6)
C13 0.0202(7) 0.0170(7) 0.0193(6) 0.0001(5) -0.0040(5) -0.0010(6)
C14 0.0253(8) 0.0229(7) 0.0228(7) -0.0024(6) 0.0003(6) -0.0009(6)
C15 0.0343(9) 0.0211(8) 0.0270(8) -0.0052(6) -0.0045(7) 0.0021(7)
C16 0.0343(9) 0.0183(7) 0.0261(7) 0.0014(6) -0.0121(7) -0.0054(7)
C17 0.0237(8) 0.0239(8) 0.0309(8) 0.0056(6) -0.0051(6) -0.0063(6)
C18 0.0217(7) 0.0211(7) 0.0255(7) 0.0017(6) -0.0010(6) -0.0017(6)
C19 0.0165(7) 0.0195(7) 0.0166(6) -0.0021(5) 0.0003(5) 0.0026(6)
C20 0.0258(8) 0.0179(7) 0.0206(7) -0.0017(5) -0.0007(6) 0.0036(6)
C21 0.0345(9) 0.0256(8) 0.0219(7) -0.0015(6) -0.0051(6) 0.0121(7)
C22 0.0240(8) 0.0388(10) 0.0264(8) -0.0100(7) -0.0081(6) 0.0080(7)
C23 0.0223(8) 0.0379(9) 0.0303(8) -0.0078(7) -0.0021(6) -0.0070(7)
C24 0.0230(8) 0.0276(8) 0.0227(7) 0.0003(6) -0.0006(6) -0.0045(6)
Si1 0.01740(19) 0.0188(2) 0.01533(17) 0.00247(14) 0.00080(14) -0.00015(15)
Si2 0.01579(18) 0.01546(18) 0.01646(17) 0.00066(14) 0.00065(14) 0.00105(15)
Si3 0.01573(18) 0.01588(19) 0.01664(17) -0.00078(14) -0.00029(14) -0.00090(15)
Si4 0.01473(18) 0.01480(18) 0.01547(17) 0.00043(14) -0.00064(13) -0.00064(15)
S1 0.02156(18) 0.02050(18) 0.01979(16) 0.00444(13) 0.00214(13) 0.00303(14)
S2 0.02280(18) 0.02117(18) 0.01553(15) -0.00127(13) 0.00098(13) -0.00205(14)
S3 0.01593(16) 0.02200(18) 0.01776(15) 0.00303(13) 0.00071(12) -0.00181(14)
S4 0.01482(16) 0.01775(17) 0.02033(16) -0.00087(13) 0.00034(13) -0.00056(13)
S5 0.01774(17) 0.01630(16) 0.01656(15) -0.00125(12) -0.00056(12) 0.00111(13)
S6 0.01772(17) 0.01598(16) 0.02065(16) 0.00023(13) -0.00204(13) -0.00056(13)

loop_
_atom_type_symbol
_atom_type_description
_atom_type_scat_dispersion_real
_atom_type_scat_dispersion_imag
_atom_type_scat_source
C C 0.0033 0.0016 'International Tables Vol C Tables 4.2.6.8 and 6.1.1.4'
H H 0.0000 0.0000 'International Tables Vol C Tables 4.2.6.8 and 6.1.1.4'
Si Si 0.0817 0.0704 'International Tables Vol C Tables 4.2.6.8 and 6.1.1.4'
S S 0.1246 0.1234 'International Tables Vol C Tables 4.2.6.8 and 6.1.1.4'

loop_
_geom_angle_atom_site_label_1
_geom_angle_atom_site_label_2
_geom_angle_atom_site_label_3
_geom_angle
C2 C1 C6 118.60(14)
C2 C1 Si1 119.62(12)
C6 C1 Si1 121.49(12)
C3 C2 C1 120.72(16)
C4 C3 C2 119.94(17)
C5 C4 C3 120.16(15)
C4 C5 C6 120.29(15)
C5 C6 C1 120.27(16)
C8 C7 C12 118.61(14)
C8 C7 Si2 122.65(11)
C12 C7 Si2 118.57(11)
C9 C8 C7 120.85(15)
C10 C9 C8 119.99(15)
C9 C10 C11 120.21(15)
C10 C11 C12 119.95(15)
C11 C12 C7 120.38(15)
C18 C13 C14 118.81(14)
C18 C13 Si3 121.21(12)
C14 C13 Si3 119.89(11)
C15 C14 C13 120.49(15)
C16 C15 C14 119.93(15)
C17 C16 C15 120.23(15)
C16 C17 C18 119.99(16)
C13 C18 C17 120.54(15)
C20 C19 C24 118.52(14)
C20 C19 Si4 122.42(11)
C24 C19 Si4 119.00(11)
C21 C20 C19 120.12(15)
C22 C21 C20 120.37(15)
C23 C22 C21 120.21(15)
C22 C23 C24 119.71(16)
C23 C24 C19 121.06(15)
C1 Si1 S2 107.97(5)
C1 Si1 S1 103.88(5)
S2 Si1 S1 112.46(2)
C1 Si1 S3 107.77(5)
S2 Si1 S3 112.90(2)
S1 Si1 S3 111.29(2)
C7 Si2 S1 104.33(5)
C7 Si2 S5 108.50(5)
S1 Si2 S5 112.65(2)
C7 Si2 S4 106.75(5)
S1 Si2 S4 111.97(2)
S5 Si2 S4 112.10(2)
C13 Si3 S6 103.85(5)
C13 Si3 S2 106.82(5)
S6 Si3 S2 111.66(2)
C13 Si3 S4 107.93(5)
S6 Si3 S4 112.68(2)
S2 Si3 S4 113.22(2)
C19 Si4 S6 107.37(5)
C19 Si4 S3 106.58(5)
S6 Si4 S3 113.27(2)
C19 Si4 S5 105.09(5)
S6 Si4 S5 111.38(2)
S3 Si4 S5 112.55(2)
Si2 S1 Si1 104.25(2)
Si1 S2 Si3 103.22(2)
Si4 S3 Si1 102.94(2)
Si3 S4 Si2 102.86(2)
Si2 S5 Si4 103.23(2)
Si4 S6 Si3 103.66(2)

loop_
_geom_bond_atom_site_label_1
_geom_bond_atom_site_label_2
_geom_bond_distance
C1 C2 1.397(2)
C1 C6 1.399(2)
C1 Si1 1.8562(15)
C2 C3 1.392(2)
C3 C4 1.381(3)
C4 C5 1.381(3)
C5 C6 1.393(2)
C7 C8 1.398(2)
C7 C12 1.405(2)
C7 Si2 1.8546(15)
C8 C9 1.387(2)
C9 C10 1.387(2)
C10 C11 1.389(2)
C11 C12 1.393(2)
C13 C18 1.393(2)
C13 C14 1.397(2)
C13 Si3 1.8540(15)
C14 C15 1.391(2)
C15 C16 1.386(2)
C16 C17 1.379(2)
C17 C18 1.395(2)
C19 C20 1.399(2)
C19 C24 1.402(2)
C19 Si4 1.8553(14)
C20 C21 1.396(2)
C21 C22 1.385(3)
C22 C23 1.383(3)
C23 C24 1.389(2)
Si1 S2 2.1283(6)
Si1 S1 2.1366(6)
Si1 S3 2.1395(5)
Si2 S1 2.1298(5)
Si2 S5 2.1337(5)
Si2 S4 2.1357(5)
Si3 S6 2.1311(5)
Si3 S2 2.1326(5)
Si3 S4 2.1353(5)
Si4 S6 2.1184(5)
Si4 S3 2.1372(5)
Si4 S5 2.1476(5)

loop_
_geom_torsion_atom_site_label_1
_geom_torsion_atom_site_label_2
_geom_torsion_atom_site_label_3
_geom_torsion_atom_site_label_4
_geom_torsion
C6 C1 C2 C3 0.4(2)
Si1 C1 C2 C3 174.36(13)
C1 C2 C3 C4 -1.2(3)
C2 C3 C4 C5 0.6(3)
C3 C4 C5 C6 0.7(2)
C4 C5 C6 C1 -1.5(2)
C2 C1 C6 C5 0.9(2)
Si1 C1 C6 C5 -172.94(12)
C12 C7 C8 C9 -0.4(2)
Si2 C7 C8 C9 -175.67(12)
C7 C8 C9 C10 0.5(2)
C8 C9 C10 C11 -0.1(2)
C9 C10 C11 C12 -0.4(2)
C10 C11 C12 C7 0.5(2)
C8 C7 C12 C11 -0.1(2)
Si2 C7 C12 C11 175.39(12)
C18 C13 C14 C15 0.6(2)
Si3 C13 C14 C15 -176.13(12)
C13 C14 C15 C16 -0.6(2)
C14 C15 C16 C17 -0.1(2)
C15 C16 C17 C18 0.9(2)
C14 C13 C18 C17 0.2(2)
Si3 C13 C18 C17 176.86(12)
C16 C17 C18 C13 -0.9(2)
C24 C19 C20 C21 -0.2(2)
Si4 C19 C20 C21 176.81(12)
C19 C20 C21 C22 0.7(2)
C20 C21 C22 C23 -0.5(3)
C21 C22 C23 C24 -0.1(3)
C22 C23 C24 C19 0.6(3)
C20 C19 C24 C23 -0.5(2)
Si4 C19 C24 C23 -177.56(13)
C2 C1 Si1 S2 171.85(12)
C6 C1 Si1 S2 -14.40(13)
C2 C1 Si1 S1 -68.56(13)
C6 C1 Si1 S1 105.19(12)
C2 C1 Si1 S3 49.60(14)
C6 C1 Si1 S3 -136.65(11)
C8 C7 Si2 S1 109.94(12)
C12 C7 Si2 S1 -65.34(12)
C8 C7 Si2 S5 -10.37(14)
C12 C7 Si2 S5 174.35(11)
C8 C7 Si2 S4 -131.36(12)
C12 C7 Si2 S4 53.35(12)
C18 C13 Si3 S6 -104.45(12)
C14 C13 Si3 S6 72.17(12)
C18 C13 Si3 S2 137.41(11)
C14 C13 Si3 S2 -45.97(13)
C18 C13 Si3 S4 15.37(13)
C14 C13 Si3 S4 -168.02(11)
C20 C19 Si4 S6 22.99(13)
C24 C19 Si4 S6 -160.05(11)
C20 C19 Si4 S3 144.66(11)
C24 C19 Si4 S3 -38.38(13)
C20 C19 Si4 S5 -95.69(12)
C24 C19 Si4 S5 81.27(12)
C7 Si2 S1 Si1 178.96(5)
S5 Si2 S1 Si1 -63.55(3)
S4 Si2 S1 Si1 63.88(3)
C1 Si1 S1 Si2 -179.85(5)
S2 Si1 S1 Si2 -63.36(3)
S3 Si1 S1 Si2 64.46(3)
C1 Si1 S2 Si3 176.52(5)
S1 Si1 S2 Si3 62.51(3)
S3 Si1 S2 Si3 -64.45(3)
C13 Si3 S2 Si1 177.53(5)
S6 Si3 S2 Si1 64.64(3)
S4 Si3 S2 Si1 -63.81(3)
C19 Si4 S3 Si1 179.74(5)
S6 Si4 S3 Si1 -62.41(3)
S5 Si4 S3 Si1 65.05(3)
C1 Si1 S3 Si4 -178.09(5)
S2 Si1 S3 Si4 62.75(3)
S1 Si1 S3 Si4 -64.82(3)
C13 Si3 S4 Si2 -177.64(5)
S6 Si3 S4 Si2 -63.56(3)
S2 Si3 S4 Si2 64.35(3)
C7 Si2 S4 Si3 -177.30(5)
S1 Si2 S4 Si3 -63.72(3)
S5 Si2 S4 Si3 64.02(3)
C7 Si2 S5 Si4 177.35(5)
S1 Si2 S5 Si4 62.36(3)
S4 Si2 S5 Si4 -65.01(3)
C19 Si4 S5 Si2 -179.19(5)
S6 Si4 S5 Si2 64.86(3)
S3 Si4 S5 Si2 -63.60(3)
C19 Si4 S6 Si3 -178.87(5)
S3 Si4 S6 Si3 63.74(3)
S5 Si4 S6 Si3 -64.33(3)
C13 Si3 S6 Si4 -179.10(5)
S2 Si3 S6 Si4 -64.36(3)
S4 Si3 S6 Si4 64.37(3)
